data_2203563
loop_
_publ_author_name
'N\"arhi, Sari M.'
'Oilunkaniemi, Raija'
'Laitinen, Risto S.'
'Ahlgr\'en, Markku'

_publ_section_title
;
 Bis(triphenyltelluronium) hexachlorotellurate
;
_journal_issue 5
_journal_name_full 'Acta Crystallographica Section E'
_journal_page_first o798
_journal_page_last o800
_journal_paper_doi 10.1107/S1600536804008050
_journal_volume 60
_journal_year 2004
_chemical_formula_iupac '2C18 H15 Te +, Cl6 Te 2-'
_chemical_formula_moiety '2C18 H15 Te +, Cl6 Te 2-'
_chemical_formula_sum 'C36 H30 Cl6 Te3'
_chemical_formula_weight 1058.10
_chemical_name_systematic
;
Bis(triphenyltelluronium) hexachlorotellurate
;
_space_group_IT_number 148
_symmetry_cell_setting hexagonal
_symmetry_space_group_name_Hall '-R 3'
_symmetry_space_group_name_H-M 'R -3 :H'
_atom_sites_solution_hydrogens geom
_atom_sites_solution_primary direct
_atom_sites_solution_secondary difmap
_audit_creation_method SHELXL-97
_cell_angle_alpha 90.00
_cell_angle_beta 90.00
_cell_angle_gamma 120.00
_cell_formula_units_Z 3
_cell_length_a 14.217(2)
_cell_length_b 14.217(2)
_cell_length_c 15.852(3)
_cell_measurement_reflns_used 1137
_cell_measurement_temperature 150(2)
_cell_measurement_theta_max 25.98
_cell_measurement_theta_min 3.06
_cell_volume 2774.8(8)
_computing_cell_refinement 'DENZO--SMN (Otwinowski & Minor, 1997)'
_computing_data_collection 'COLLECT (Nonius, 1998)'
_computing_data_reduction DENZO--SMN
_computing_molecular_graphics 'DIAMOND (Branderburg & Berndt, 1999)'
_computing_publication_material 'WinGX (Farrugia, 1999)'
_computing_structure_refinement 'SHELXL97 (Sheldrick, 1997)'
_computing_structure_solution 'SHELXS97 (Sheldrick, 1997)'
_diffrn_ambient_temperature 150(2)
_diffrn_measured_fraction_theta_full 0.998
_diffrn_measured_fraction_theta_max 0.998
_diffrn_measurement_device_type 'Bruker-Nonius KappaCCD'
_diffrn_measurement_method '\f scans, and \w scans with \k offsets'
_diffrn_radiation_monochromator graphite
_diffrn_radiation_source 'fine-focus sealed tube'
_diffrn_radiation_type MoK\a
_diffrn_radiation_wavelength 0.71073
_diffrn_reflns_av_R_equivalents 0.0675
_diffrn_reflns_av_sigmaI/netI 0.0234
_diffrn_reflns_limit_h_max 17
_diffrn_reflns_limit_h_min -17
_diffrn_reflns_limit_k_max 17
_diffrn_reflns_limit_k_min -17
_diffrn_reflns_limit_l_max 19
_diffrn_reflns_limit_l_min -19
_diffrn_reflns_number 14235
_diffrn_reflns_theta_full 25.98
_diffrn_reflns_theta_max 25.98
_diffrn_reflns_theta_min 3.06
_diffrn_standards_number 0
_exptl_absorpt_coefficient_mu 2.809
_exptl_absorpt_correction_T_max 0.6002
_exptl_absorpt_correction_T_min 0.5132
_exptl_absorpt_correction_type psi-scan
_exptl_absorpt_process_details '(SHELXTL; Bruker, 2001)'
_exptl_crystal_colour yellow
_exptl_crystal_density_diffrn 1.900
_exptl_crystal_density_method 'not measured'
_exptl_crystal_description block
_exptl_crystal_F_000 1512
_exptl_crystal_size_max 0.25
_exptl_crystal_size_mid 0.20
_exptl_crystal_size_min 0.18
_refine_diff_density_max 1.247
_refine_diff_density_min -0.851
_refine_ls_extinction_coef 0.00072(16)
_refine_ls_extinction_expression Fc^*^=kFc[1+0.001xFc^2^\l^3^/sin(2\q)]^-1/4^
_refine_ls_extinction_method SHELXL97
_refine_ls_goodness_of_fit_ref 1.103
_refine_ls_hydrogen_treatment constr
_refine_ls_matrix_type full
_refine_ls_number_parameters 70
_refine_ls_number_reflns 1210
_refine_ls_number_restraints 0
_refine_ls_restrained_S_all 1.103
_refine_ls_R_factor_all 0.0373
_refine_ls_R_factor_gt 0.0320
_refine_ls_shift/su_max 0.000
_refine_ls_shift/su_mean 0.000
_refine_ls_structure_factor_coef Fsqd
_refine_ls_weighting_details 'calc w = 1/[\s^2^(Fo^2^)+(0.0462P)^2^+22.1387P] where P = (Fo^2^+2Fc^2^)/3'
_refine_ls_weighting_scheme calc
_refine_ls_wR_factor_gt 0.0811
_refine_ls_wR_factor_ref 0.0828
_reflns_number_gt 1137
_reflns_number_total 1210
_reflns_threshold_expression I>2\s(I)
_cod_data_source_file ci6357.cif
_cod_data_source_block I
_cod_original_sg_symbol_H-M 'R -3'
_cod_database_code 2203563
_cod_database_fobs_code 2203563

loop_
_symmetry_equiv_pos_as_xyz
'x, y, z'
'-y, x-y, z'
'-x+y, -x, z'
'x+2/3, y+1/3, z+1/3'
'-y+2/3, x-y+1/3, z+1/3'
'-x+y+2/3, -x+1/3, z+1/3'
'x+1/3, y+2/3, z+2/3'
'-y+1/3, x-y+2/3, z+2/3'
'-x+y+1/3, -x+2/3, z+2/3'
'-x, -y, -z'
'y, -x+y, -z'
'x-y, x, -z'
'-x+2/3, -y+1/3, -z+1/3'
'y+2/3, -x+y+1/3, -z+1/3'
'x-y+2/3, x+1/3, -z+1/3'
'-x+1/3, -y+2/3, -z+2/3'
'y+1/3, -x+y+2/3, -z+2/3'
'x-y+1/3, x+2/3, -z+2/3'

loop_
_atom_site_label
_atom_site_fract_x
_atom_site_fract_y
_atom_site_fract_z
_atom_site_U_iso_or_equiv
_atom_site_adp_type
_atom_site_calc_flag
_atom_site_refinement_flags
_atom_site_occupancy
_atom_site_type_symbol
Te1 0.3333 0.6667 0.39175(3) 0.0169(2) Uani d S 1 Te
Te2 0.3333 0.6667 0.6667 0.0134(2) Uani d S 1 Te
Cl1 0.24785(9) 0.49939(8) 0.76098(6) 0.0237(3) Uani d . 1 Cl
C1 0.2171(3) 0.5268(3) 0.3257(2) 0.0177(8) Uani d . 1 C
C2 0.1097(3) 0.4807(3) 0.3509(3) 0.0230(8) Uani d . 1 C
H2 0.0898 0.5119 0.3956 0.028 Uiso calc R 1 H
C3 0.0312(3) 0.3878(4) 0.3096(3) 0.0262(9) Uani d . 1 C
H3 -0.0429 0.3557 0.3257 0.031 Uiso calc R 1 H
C4 0.0612(4) 0.3423(3) 0.2451(3) 0.0243(9) Uani d . 1 C
H4 0.0073 0.2792 0.2170 0.029 Uiso calc R 1 H
C5 0.1683(4) 0.3875(3) 0.2215(3) 0.0235(8) Uani d . 1 C
H5 0.1881 0.3546 0.1782 0.028 Uiso calc R 1 H
C6 0.2479(3) 0.4817(3) 0.2609(3) 0.0218(8) Uani d . 1 C
H6 0.3217 0.5144 0.2439 0.026 Uiso calc R 1 H

loop_
_atom_site_aniso_label
_atom_site_aniso_U_11
_atom_site_aniso_U_22
_atom_site_aniso_U_33
_atom_site_aniso_U_12
_atom_site_aniso_U_13
_atom_site_aniso_U_23
Te1 0.0182(2) 0.0182(2) 0.0143(3) 0.00909(11) 0.000 0.000
Te2 0.0145(2) 0.0145(2) 0.0114(3) 0.00724(12) 0.000 0.000
Cl1 0.0299(5) 0.0170(5) 0.0191(5) 0.0078(4) 0.0012(4) 0.0016(3)
C1 0.0187(18) 0.0160(18) 0.0165(18) 0.0072(15) -0.0007(14) 0.0013(14)
C2 0.022(2) 0.024(2) 0.025(2) 0.0128(17) 0.0033(16) -0.0031(16)
C3 0.020(2) 0.024(2) 0.033(2) 0.0091(17) 0.0029(17) 0.0017(17)
C4 0.029(2) 0.0190(19) 0.024(2) 0.0111(17) -0.0032(17) -0.0008(16)
C5 0.030(2) 0.022(2) 0.0193(19) 0.0142(18) 0.0004(16) -0.0014(16)
C6 0.0191(19) 0.021(2) 0.024(2) 0.0094(16) 0.0034(15) -0.0005(16)

loop_
_atom_type_symbol
_atom_type_description
_atom_type_scat_dispersion_real
_atom_type_scat_dispersion_imag
_atom_type_scat_source
C C 0.0033 0.0016 'International Tables Vol C Tables 4.2.6.8 and 6.1.1.4'
H H 0.0000 0.0000 'International Tables Vol C Tables 4.2.6.8 and 6.1.1.4'
Cl Cl 0.1484 0.1585 'International Tables Vol C Tables 4.2.6.8 and 6.1.1.4'
Te Te -0.5308 1.6751 'International Tables Vol C Tables 4.2.6.8 and 6.1.1.4'

loop_
_geom_angle_atom_site_label_1
_geom_angle_atom_site_label_2
_geom_angle_atom_site_label_3
_geom_angle_site_symmetry_1
_geom_angle_site_symmetry_3
_geom_angle
_geom_angle_publ_flag
C1 Te1 C1 3_565 . 97.72(13) yes
C1 Te1 C1 3_565 2_665 97.72(13) no
C1 Te1 C1 . 2_665 97.72(13) no
Cl1 Te2 Cl1 3_565 14_456 91.01(3) yes
Cl1 Te2 Cl1 3_565 13_566 91.01(3) no
Cl1 Te2 Cl1 14_456 13_566 88.99(3) yes
Cl1 Te2 Cl1 3_565 2_665 88.99(3) no
Cl1 Te2 Cl1 14_456 2_665 180.0 yes
Cl1 Te2 Cl1 13_566 2_665 91.01(3) no
Cl1 Te2 Cl1 3_565 . 88.99(3) no
Cl1 Te2 Cl1 14_456 . 91.01(3) no
Cl1 Te2 Cl1 13_566 . 180.0 no
Cl1 Te2 Cl1 2_665 . 88.99(3) no
Cl1 Te2 Cl1 3_565 15_556 180.00(3) no
Cl1 Te2 Cl1 14_456 15_556 88.99(3) no
Cl1 Te2 Cl1 13_566 15_556 88.99(3) no
Cl1 Te2 Cl1 2_665 15_556 91.01(3) no
Cl1 Te2 Cl1 . 15_556 91.01(3) ?
C2 C1 C6 . . 121.4(4) no
C2 C1 Te1 . . 117.3(3) no
C6 C1 Te1 . . 121.3(3) no
C1 C2 C3 . . 118.9(4) no
C1 C2 H2 . . 120.5 no
C3 C2 H2 . . 120.5 no
C4 C3 C2 . . 120.1(4) no
C4 C3 H3 . . 120.0 no
C2 C3 H3 . . 120.0 no
C5 C4 C3 . . 120.6(4) no
C5 C4 H4 . . 119.7 no
C3 C4 H4 . . 119.7 no
C4 C5 C6 . . 120.3(4) no
C4 C5 H5 . . 119.9 no
C6 C5 H5 . . 119.9 no
C1 C6 C5 . . 118.7(4) no
C1 C6 H6 . . 120.6 no
C5 C6 H6 . . 120.6 no

loop_
_geom_bond_atom_site_label_1
_geom_bond_atom_site_label_2
_geom_bond_site_symmetry_2
_geom_bond_distance
_geom_bond_publ_flag
Te1 C1 3_565 2.120(4) yes
Te1 C1 . 2.120(4) no
Te1 C1 2_665 2.120(4) no
Te2 Cl1 3_565 2.5451(10) yes
Te2 Cl1 14_456 2.5451(10) no
Te2 Cl1 13_566 2.5451(10) no
Te2 Cl1 2_665 2.5451(10) no
Te2 Cl1 . 2.5451(10) no
Te2 Cl1 15_556 2.5451(10) no
C1 C2 . 1.386(6) no
C1 C6 . 1.392(6) no
C2 C3 . 1.394(6) no
C2 H2 . 0.9500 no
C3 C4 . 1.387(6) no
C3 H3 . 0.9500 no
C4 C5 . 1.375(6) no
C4 H4 . 0.9500 no
C5 C6 . 1.396(6) no
C5 H5 . 0.9500 no
C6 H6 . 0.9500 no

loop_
_geom_torsion_atom_site_label_1
_geom_torsion_atom_site_label_2
_geom_torsion_atom_site_label_3
_geom_torsion_atom_site_label_4
_geom_torsion_site_symmetry_1
_geom_torsion
_geom_torsion_publ_flag
C1 Te1 C1 C2 3_565 -82.3(4) no
C1 Te1 C1 C2 2_665 178.7(3) no
C1 Te1 C1 C6 3_565 99.1(2) no
C1 Te1 C1 C6 2_665 0.2(4) no
C6 C1 C2 C3 . -0.6(6) no
Te1 C1 C2 C3 . -179.2(3) no
C1 C2 C3 C4 . 0.7(6) no
C2 C3 C4 C5 . 0.4(6) no
C3 C4 C5 C6 . -1.6(6) no
C2 C1 C6 C5 . -0.6(6) no
Te1 C1 C6 C5 . 177.9(3) no
C4 C5 C6 C1 . 1.7(6) no
